data_4305197
loop_
_publ_author_name
'Masayuki Nihei'
'Mayumi Ui'
'Norihisa Hoshino'
'Hiroki Oshio'

_publ_section_title
;
Cyanide-Bridged Iron(II,III) Cube with Multistepped Redox Behavior
;
_journal_name_full 'Inorganic Chemistry'
_journal_page_first 6106
_journal_page_last 6108
_journal_paper_doi 10.1021/ic7024582
_journal_volume 47
_journal_year 2008
_chemical_formula_sum 'C128 H192 B8 Fe8 N72 O18'
_chemical_formula_weight 3560.67
_chemical_name_systematic
; 
 ? 
;
_space_group_IT_number 14
_symmetry_cell_setting monoclinic
_symmetry_space_group_name_Hall '-P 2ybc'
_symmetry_space_group_name_H-M 'P 1 21/c 1'
_atom_sites_solution_hydrogens geom
_atom_sites_solution_primary direct
_atom_sites_solution_secondary difmap
_audit_creation_method SHELXL-97
_cell_angle_alpha 90.00
_cell_angle_beta 109.347(4)
_cell_angle_gamma 90.00
_cell_formula_units_Z 2
_cell_length_a 17.983(4)
_cell_length_b 32.249(7)
_cell_length_c 17.424(4)
_cell_measurement_temperature 200(2)
_cell_volume 9534(4)
_computing_cell_refinement 'Bruker SMART'
_computing_data_collection 'Bruker SMART'
_computing_data_reduction 'Bruker SMART'
_computing_molecular_graphics 'Bruker SHLXTL'
_computing_publication_material 'Bruker SHLXTL'
_computing_structure_refinement 'SHELXL-97 (Sheldrick, 1997)'
_computing_structure_solution 'SHELXS-97 (Sheldrick, 1990)'
_diffrn_ambient_temperature 200(2)
_diffrn_measured_fraction_theta_full 0.994
_diffrn_measured_fraction_theta_max 0.994
_diffrn_radiation_monochromator graphite
_diffrn_radiation_source 'fine-focus sealed tube'
_diffrn_radiation_type MoK\a
_diffrn_radiation_wavelength 0.71073
_diffrn_reflns_av_R_equivalents 0.0434
_diffrn_reflns_av_sigmaI/netI 0.0490
_diffrn_reflns_limit_h_max 19
_diffrn_reflns_limit_h_min -19
_diffrn_reflns_limit_k_max 34
_diffrn_reflns_limit_k_min -35
_diffrn_reflns_limit_l_max 19
_diffrn_reflns_limit_l_min -13
_diffrn_reflns_number 41870
_diffrn_reflns_theta_full 23.30
_diffrn_reflns_theta_max 23.30
_diffrn_reflns_theta_min 1.36
_exptl_absorpt_coefficient_mu 0.662
_exptl_absorpt_correction_T_max 0.9367
_exptl_absorpt_correction_T_min 0.8261
_exptl_absorpt_correction_type empirical
_exptl_crystal_colour green
_exptl_crystal_density_diffrn 1.240
_exptl_crystal_density_method 'not measured'
_exptl_crystal_description plate
_exptl_crystal_F_000 3712
_exptl_crystal_size_max 0.30
_exptl_crystal_size_mid 0.30
_exptl_crystal_size_min 0.10
_refine_diff_density_max 1.025
_refine_diff_density_min -0.415
_refine_diff_density_rms 0.111
_refine_ls_extinction_method none
_refine_ls_goodness_of_fit_ref 1.056
_refine_ls_hydrogen_treatment mixed
_refine_ls_matrix_type full
_refine_ls_number_parameters 1081
_refine_ls_number_reflns 13688
_refine_ls_number_restraints 0
_refine_ls_restrained_S_all 1.056
_refine_ls_R_factor_all 0.1087
_refine_ls_R_factor_gt 0.0764
_refine_ls_shift/su_max 4.727
_refine_ls_shift/su_mean 0.030
_refine_ls_structure_factor_coef Fsqd
_refine_ls_weighting_details 'calc w=1/[\s^2^(Fo^2^)+(0.1216P)^2^+30.4329P] where P=(Fo^2^+2Fc^2^)/3'
_refine_ls_weighting_scheme calc
_refine_ls_wR_factor_gt 0.2165
_refine_ls_wR_factor_ref 0.2381
_reflns_number_gt 9489
_reflns_number_total 13688
_reflns_threshold_expression >2sigma(I)
_cod_data_source_file ic7024582-file001.cif
_cod_data_source_block '[Fe8(CN)12(tp)4]2Et2O12DMF4H2O'
_cod_depositor_comments
;
The following automatic conversions were performed:
'_symmetry_cell_setting' value 'Monoclinic' changed to 'monoclinic'
according to '/home/saulius/struct/CIF-dictionaries/cif_core.dic'
dictionary named 'cif_core.dic' version 2.4.1 from 2010-06-29.

Automatic conversion script
Id: cif_fix_enum 1527 2010-12-29 10:47:43Z saulius 
;
_cod_database_code 4305197

loop_
_symmetry_equiv_pos_as_xyz
'x, y, z'
'-x, y+1/2, -z+1/2'
'-x, -y, -z'
'x, -y-1/2, z-1/2'

loop_
_atom_site_label
_atom_site_type_symbol
_atom_site_fract_x
_atom_site_fract_y
_atom_site_fract_z
_atom_site_U_iso_or_equiv
_atom_site_adp_type
_atom_site_occupancy
_atom_site_symmetry_multiplicity
_atom_site_calc_flag
_atom_site_refinement_flags
_atom_site_disorder_assembly
_atom_site_disorder_group
Fe1 Fe 0.62819(5) 0.48510(3) 0.33258(5) 0.0340(3) Uani 1 1 d . . .
Fe2 Fe 0.70891(5) 0.42271(3) 0.61298(5) 0.0340(3) Uani 1 1 d . . .
Fe3 Fe 0.42752(5) 0.37801(3) 0.55754(5) 0.0342(3) Uani 1 1 d . . .
Fe4 Fe 0.34657(5) 0.44067(3) 0.27738(5) 0.0328(3) Uani 1 1 d . . .
N1 N 0.6804(3) 0.44524(18) 0.5027(4) 0.0376(14) Uani 0.50 1 d P . .
C1' C 0.6804(3) 0.44524(18) 0.5027(4) 0.0376(14) Uani 0.50 1 d P . .
N2 N 0.4557(4) 0.45685(17) 0.2945(3) 0.0341(13) Uani 0.50 1 d P . .
C2' C 0.4557(4) 0.45685(17) 0.2945(3) 0.0341(13) Uani 0.50 1 d P . .
N3 N 0.6019(4) 0.40231(19) 0.5949(3) 0.0394(14) Uani 0.50 1 d P . .
C3' C 0.6019(4) 0.40231(19) 0.5949(3) 0.0394(14) Uani 0.50 1 d P . .
N4 N 0.3768(3) 0.41496(18) 0.3845(4) 0.0386(14) Uani 0.50 1 d P . .
C4' C 0.3768(3) 0.41496(18) 0.3845(4) 0.0386(14) Uani 0.50 1 d P . .
N5 N 0.6875(3) 0.4752(2) 0.6574(3) 0.0367(14) Uani 0.50 1 d P . .
C5' C 0.6875(3) 0.4752(2) 0.6574(3) 0.0367(14) Uani 0.50 1 d P . .
N6 N 0.3236(3) 0.4937(2) 0.3180(3) 0.0340(13) Uani 0.50 1 d P . .
C6' C 0.3236(3) 0.4937(2) 0.3180(3) 0.0340(13) Uani 0.50 1 d P . .
N7 N 0.5951(3) 0.50862(16) 0.2156(3) 0.0352(12) Uani 1 1 d . . .
N8 N 0.6388(3) 0.50088(18) 0.1666(3) 0.0449(14) Uani 1 1 d . . .
N9 N 0.6568(3) 0.43141(16) 0.2831(3) 0.0373(13) Uani 1 1 d . . .
N10 N 0.6957(4) 0.43347(18) 0.2273(4) 0.0479(15) Uani 1 1 d . . .
N11 N 0.7416(3) 0.50416(16) 0.3417(3) 0.0366(13) Uani 1 1 d . . .
N12 N 0.7684(3) 0.49861(19) 0.2775(4) 0.0480(15) Uani 1 1 d . . .
N13 N 0.7426(3) 0.36693(16) 0.5766(3) 0.0385(13) Uani 1 1 d . . .
N14 N 0.8135(4) 0.34961(19) 0.6202(4) 0.0530(16) Uani 1 1 d . . .
N15 N 0.7484(3) 0.39724(17) 0.7289(3) 0.0420(14) Uani 1 1 d . . .
N16 N 0.8182(4) 0.37625(19) 0.7551(4) 0.0573(17) Uani 1 1 d . . .
N17 N 0.8248(3) 0.44086(17) 0.6359(3) 0.0370(13) Uani 1 1 d . . .
N18 N 0.8858(3) 0.41491(18) 0.6733(4) 0.0497(15) Uani 1 1 d . . .
N19 N 0.4461(3) 0.32039(16) 0.5156(3) 0.0374(13) Uani 1 1 d . . .
N20 N 0.4139(4) 0.28560(17) 0.5352(4) 0.0523(16) Uani 1 1 d . . .
N21 N 0.3126(3) 0.35851(16) 0.5337(3) 0.0347(12) Uani 1 1 d . . .
N22 N 0.2967(4) 0.31911(18) 0.5526(4) 0.0511(15) Uani 1 1 d . . .
N23 N 0.4501(3) 0.34804(17) 0.6684(3) 0.0427(14) Uani 1 1 d . . .
N24 N 0.4167(4) 0.31023(18) 0.6720(4) 0.0516(16) Uani 1 1 d . . .
N25 N 0.3088(3) 0.46366(16) 0.1595(3) 0.0347(12) Uani 1 1 d . . .
N26 N 0.2601(3) 0.44108(19) 0.0971(3) 0.0463(15) Uani 1 1 d . . .
N27 N 0.2306(3) 0.42168(16) 0.2507(3) 0.0360(12) Uani 1 1 d . . .
N28 N 0.1908(3) 0.40389(19) 0.1772(4) 0.0482(15) Uani 1 1 d . . .
N29 N 0.3621(3) 0.38551(16) 0.2248(3) 0.0367(13) Uani 1 1 d . . .
N30 N 0.3069(3) 0.37183(18) 0.1551(3) 0.0464(15) Uani 1 1 d . . .
C1 C 0.6635(3) 0.46008(19) 0.4407(4) 0.0376(14) Uani 0.50 1 d P . .
N1' N 0.6635(3) 0.46008(19) 0.4407(4) 0.0376(14) Uani 0.50 1 d P . .
C2 C 0.5195(4) 0.46616(18) 0.3099(3) 0.0364(14) Uani 0.50 1 d P . .
N2' N 0.5195(4) 0.46616(18) 0.3099(3) 0.0364(14) Uani 0.50 1 d P . .
C3 C 0.6071(3) 0.5385(2) 0.3736(3) 0.0361(14) Uani 0.50 1 d P . .
N3' N 0.6071(3) 0.5385(2) 0.3736(3) 0.0361(14) Uani 0.50 1 d P . .
C4 C 0.5387(4) 0.39250(18) 0.5816(3) 0.0384(14) Uani 0.50 1 d P . .
N4' N 0.5387(4) 0.39250(18) 0.5816(3) 0.0384(14) Uani 0.50 1 d P . .
C5 C 0.3968(3) 0.40121(18) 0.4478(4) 0.0378(14) Uani 0.50 1 d P . .
N5' N 0.3968(3) 0.40121(18) 0.4478(4) 0.0378(14) Uani 0.50 1 d P . .
C6 C 0.4049(3) 0.4302(2) 0.6025(3) 0.0386(14) Uani 0.50 1 d P . .
N6' N 0.4049(3) 0.4302(2) 0.6025(3) 0.0386(14) Uani 0.50 1 d P . .
C7 C 0.5331(4) 0.5309(2) 0.1721(4) 0.0461(17) Uani 1 1 d . . .
H7 H 0.4933 0.5403 0.1908 0.055 Uiso 1 1 calc R . .
C8 C 0.5365(5) 0.5380(3) 0.0956(4) 0.055(2) Uani 1 1 d . . .
H8 H 0.5007 0.5529 0.0538 0.066 Uiso 1 1 calc R . .
C9 C 0.6026(5) 0.5189(2) 0.0935(4) 0.056(2) Uani 1 1 d . . .
H9 H 0.6204 0.5182 0.0491 0.067 Uiso 1 1 calc R . .
C10 C 0.6497(5) 0.3914(2) 0.2977(4) 0.0524(19) Uani 1 1 d . . .
H10 H 0.6249 0.3810 0.3327 0.063 Uiso 1 1 calc R . .
C11 C 0.6851(5) 0.3671(3) 0.2524(5) 0.067(2) Uani 1 1 d . . .
H11 H 0.6891 0.3384 0.2521 0.081 Uiso 1 1 calc R . .
C12 C 0.7123(5) 0.3951(3) 0.2089(5) 0.066(2) Uani 1 1 d . . .
H12 H 0.7382 0.3885 0.1723 0.079 Uiso 1 1 calc R . .
C13 C 0.7978(4) 0.5234(2) 0.3985(5) 0.0535(19) Uani 1 1 d . . .
H13 H 0.7947 0.5314 0.4487 0.064 Uiso 1 1 calc R . .
C14 C 0.8630(5) 0.5301(3) 0.3733(6) 0.066(2) Uani 1 1 d . . .
H14 H 0.9105 0.5427 0.4023 0.080 Uiso 1 1 calc R . .
C15 C 0.8410(4) 0.5141(3) 0.2969(6) 0.060(2) Uani 1 1 d . . .
H15 H 0.8719 0.5140 0.2633 0.072 Uiso 1 1 calc R . .
C16 C 0.7100(5) 0.3425(2) 0.5127(5) 0.055(2) Uani 1 1 d . . .
H16 H 0.6617 0.3475 0.4726 0.066 Uiso 1 1 calc R . .
C17 C 0.7582(6) 0.3085(3) 0.5142(6) 0.070(2) Uani 1 1 d . . .
H17 H 0.7484 0.2866 0.4775 0.085 Uiso 1 1 calc R . .
C18 C 0.8233(6) 0.3145(3) 0.5820(6) 0.076(3) Uani 1 1 d . . .
H18 H 0.8672 0.2973 0.5990 0.091 Uiso 1 1 calc R . .
C19 C 0.7200(5) 0.3979(3) 0.7897(4) 0.060(2) Uani 1 1 d . . .
H19 H 0.6731 0.4106 0.7881 0.072 Uiso 1 1 calc R . .
C20 C 0.7708(7) 0.3766(3) 0.8575(6) 0.085(3) Uani 1 1 d . . .
H20 H 0.7640 0.3719 0.9075 0.102 Uiso 1 1 calc R . .
C21 C 0.8322(6) 0.3645(3) 0.8331(5) 0.076(3) Uani 1 1 d . . .
H21 H 0.8768 0.3505 0.8652 0.092 Uiso 1 1 calc R . .
C22 C 0.8567(4) 0.4759(2) 0.6223(4) 0.0486(18) Uani 1 1 d . . .
H22 H 0.8286 0.4994 0.5986 0.058 Uiso 1 1 calc R . .
C23 C 0.9377(5) 0.4723(3) 0.6483(5) 0.064(2) Uani 1 1 d . . .
H23 H 0.9736 0.4923 0.6446 0.077 Uiso 1 1 calc R . .
C24 C 0.9542(4) 0.4335(3) 0.6808(5) 0.061(2) Uani 1 1 d . . .
H24 H 1.0041 0.4220 0.7038 0.074 Uiso 1 1 calc R . .
C25 C 0.4865(5) 0.3078(2) 0.4669(5) 0.0541(19) Uani 1 1 d . . .
H25 H 0.5148 0.3252 0.4440 0.065 Uiso 1 1 calc R . .
C26 C 0.4797(5) 0.2647(3) 0.4556(5) 0.069(2) Uani 1 1 d . . .
H26 H 0.5019 0.2482 0.4251 0.082 Uiso 1 1 calc R . .
C27 C 0.4334(6) 0.2524(3) 0.4993(5) 0.067(2) Uani 1 1 d . . .
H27 H 0.4176 0.2253 0.5037 0.081 Uiso 1 1 calc R . .
C28 C 0.2432(4) 0.3767(3) 0.4990(4) 0.0518(19) Uani 1 1 d . . .
H28 H 0.2367 0.4038 0.4798 0.062 Uiso 1 1 calc R . .
C29 C 0.1825(5) 0.3503(3) 0.4954(5) 0.065(2) Uani 1 1 d . . .
H29 H 0.1287 0.3557 0.4742 0.078 Uiso 1 1 calc R . .
C30 C 0.2187(5) 0.3137(3) 0.5301(5) 0.068(2) Uani 1 1 d . . .
H30 H 0.1932 0.2896 0.5367 0.082 Uiso 1 1 calc R . .
C31 C 0.4887(5) 0.3585(3) 0.7448(4) 0.058(2) Uani 1 1 d . . .
H31 H 0.5161 0.3832 0.7604 0.069 Uiso 1 1 calc R . .
C32 C 0.4831(6) 0.3282(3) 0.7983(5) 0.081(3) Uani 1 1 d . . .
H32 H 0.5054 0.3283 0.8547 0.097 Uiso 1 1 calc R . .
C33 C 0.4377(6) 0.2981(3) 0.7502(5) 0.073(3) Uani 1 1 d . . .
H33 H 0.4236 0.2732 0.7685 0.087 Uiso 1 1 calc R . .
C34 C 0.3191(4) 0.5005(2) 0.1281(4) 0.0492(18) Uani 1 1 d . . .
H34 H 0.3500 0.5220 0.1575 0.059 Uiso 1 1 calc R . .
C35 C 0.2768(5) 0.5016(3) 0.0457(5) 0.058(2) Uani 1 1 d . . .
H35 H 0.2744 0.5233 0.0097 0.070 Uiso 1 1 calc R . .
C36 C 0.2399(5) 0.4648(3) 0.0288(4) 0.058(2) Uani 1 1 d . . .
H36 H 0.2058 0.4568 -0.0219 0.069 Uiso 1 1 calc R . .
C37 C 0.1797(4) 0.4225(2) 0.2918(5) 0.0478(18) Uani 1 1 d . . .
H37 H 0.1913 0.4329 0.3443 0.057 Uiso 1 1 calc R . .
C38 C 0.1077(5) 0.4061(3) 0.2466(5) 0.063(2) Uani 1 1 d . . .
H38 H 0.0629 0.4035 0.2616 0.076 Uiso 1 1 calc R . .
C39 C 0.1169(5) 0.3944(3) 0.1746(5) 0.060(2) Uani 1 1 d . . .
H39 H 0.0785 0.3821 0.1311 0.073 Uiso 1 1 calc R . .
C40 C 0.4180(4) 0.3569(2) 0.2461(4) 0.0484(18) Uani 1 1 d . . .
H40 H 0.4629 0.3583 0.2919 0.058 Uiso 1 1 calc R . .
C41 C 0.4002(5) 0.3243(2) 0.1902(5) 0.058(2) Uani 1 1 d . . .
H41 H 0.4303 0.3007 0.1910 0.070 Uiso 1 1 calc R . .
C42 C 0.3294(5) 0.3343(2) 0.1344(5) 0.060(2) Uani 1 1 d . . .
H42 H 0.3012 0.3184 0.0898 0.072 Uiso 1 1 calc R . .
B1 B 0.7156(5) 0.4767(3) 0.2013(6) 0.051(2) Uani 1 1 d . . .
H1 H 0.742(4) 0.474(2) 0.161(5) 0.061 Uiso 1 1 calc . . .
B2 B 0.8661(6) 0.3713(3) 0.6964(6) 0.059(3) Uani 1 1 d . . .
H2 H 0.914(5) 0.355(3) 0.722(5) 0.071 Uiso 1 1 calc . . .
B3 B 0.3662(6) 0.2895(3) 0.5933(6) 0.058(2) Uani 1 1 d . . .
H3 H 0.347(4) 0.262(3) 0.604(5) 0.069 Uiso 1 1 calc . . .
B4 B 0.2333(6) 0.3982(3) 0.1150(5) 0.053(2) Uani 1 1 d . . .
H4 H 0.199(4) 0.385(2) 0.065(5) 0.063 Uiso 1 1 calc . . .
O1S O 0.3767(5) 0.1538(2) 0.4549(4) 0.094(2) Uani 1 1 d . . .
O2S O 0.1697(9) 0.2479(5) 0.6541(9) 0.215(6) Uani 1 1 d . . .
O3S O 0.5957(10) 0.2813(5) 0.3019(12) 0.244(8) Uani 1 1 d . . .
O4S O 0.9066(6) 0.6389(3) 0.2884(6) 0.139(3) Uani 1 1 d . . .
O5S O -0.0334(9) 0.5797(4) 0.5930(10) 0.216(7) Uani 1 1 d . . .
O6S O 0.7945(7) 0.3550(4) 0.0690(7) 0.149(4) Uani 1 1 d . . .
O7S O 1.0888(5) 0.4827(3) 0.8647(5) 0.126(3) Uani 1 1 d . . .
N1S N 0.4636(4) 0.1131(2) 0.5495(4) 0.0614(18) Uani 1 1 d . . .
N2S N 0.2348(7) 0.2233(3) 0.7802(7) 0.112(4) Uani 1 1 d . . .
N3S N 0.6463(8) 0.2364(3) 0.2388(7) 0.119(4) Uani 1 1 d . . .
N4S N 0.7818(5) 0.6175(2) 0.2403(4) 0.0680(19) Uani 1 1 d . . .
N5S N 0.0755(5) 0.5972(3) 0.5669(7) 0.093(3) Uani 1 1 d . . .
C1S C 0.4758(6) 0.0783(3) 0.6043(5) 0.071(3) Uani 1 1 d . . .
H1S1 H 0.4282 0.0622 0.5911 0.107 Uiso 1 1 calc R . .
H1S2 H 0.4896 0.0881 0.6592 0.107 Uiso 1 1 calc R . .
H1S3 H 0.5176 0.0612 0.5989 0.107 Uiso 1 1 calc R . .
C2S C 0.5295(7) 0.1393(4) 0.5537(7) 0.105(4) Uani 1 1 d . . .
H2S1 H 0.5146 0.1585 0.5091 0.157 Uiso 1 1 calc R . .
H2S2 H 0.5726 0.1225 0.5507 0.157 Uiso 1 1 calc R . .
H2S3 H 0.5454 0.1543 0.6041 0.157 Uiso 1 1 calc R . .
C3S C 0.3934(6) 0.1231(3) 0.4996(5) 0.070(2) Uani 1 1 d . . .
H3S H 0.3523 0.1052 0.4979 0.084 Uiso 1 1 calc R . .
C4S C 0.2697(7) 0.1897(3) 0.8310(7) 0.098(3) Uani 1 1 d . . .
H4S1 H 0.2676 0.1655 0.7985 0.147 Uiso 1 1 calc R . .
H4S2 H 0.2417 0.1846 0.8684 0.147 Uiso 1 1 calc R . .
H4S3 H 0.3237 0.1962 0.8608 0.147 Uiso 1 1 calc R . .
C5S C 0.2559(12) 0.2659(6) 0.8106(16) 0.226(11) Uani 1 1 d . . .
H5S1 H 0.2280 0.2854 0.7695 0.339 Uiso 1 1 calc R . .
H5S2 H 0.3116 0.2699 0.8235 0.339 Uiso 1 1 calc R . .
H5S3 H 0.2417 0.2701 0.8585 0.339 Uiso 1 1 calc R . .
C6S C 0.2004(12) 0.2209(6) 0.7059(13) 0.163(7) Uani 1 1 d . . .
H6S H 0.1970 0.1941 0.6851 0.196 Uiso 1 1 calc R . .
C7S C 0.6464(11) 0.2074(5) 0.1789(10) 0.169(7) Uani 1 1 d . . .
H7S1 H 0.6494 0.1799 0.2009 0.254 Uiso 1 1 calc R . .
H7S2 H 0.6910 0.2123 0.1615 0.254 Uiso 1 1 calc R . .
H7S3 H 0.5987 0.2102 0.1333 0.254 Uiso 1 1 calc R . .
C8S C 0.720(4) 0.2409(12) 0.306(2) 0.82(8) Uani 1 1 d . . .
H8S1 H 0.7342 0.2148 0.3340 1.237 Uiso 1 1 calc R . .
H8S2 H 0.7142 0.2615 0.3435 1.237 Uiso 1 1 calc R . .
H8S3 H 0.7613 0.2493 0.2855 1.237 Uiso 1 1 calc R . .
C9S C 0.5993(19) 0.2567(7) 0.238(4) 0.47(4) Uani 1 1 d . . .
H9S H 0.5567 0.2580 0.1898 0.559 Uiso 1 1 calc R . .
C10S C 0.7903(7) 0.6001(4) 0.1681(6) 0.099(3) Uani 1 1 d . . .
H10A H 0.7711 0.6194 0.1240 0.149 Uiso 1 1 calc R . .
H10B H 0.7605 0.5748 0.1547 0.149 Uiso 1 1 calc R . .
H10C H 0.8449 0.5943 0.1770 0.149 Uiso 1 1 calc R . .
C11S C 0.7073(6) 0.6141(3) 0.2532(7) 0.089(3) Uani 1 1 d . . .
H11A H 0.6930 0.5854 0.2527 0.134 Uiso 1 1 calc R . .
H11B H 0.6678 0.6286 0.2106 0.134 Uiso 1 1 calc R . .
H11C H 0.7112 0.6262 0.3047 0.134 Uiso 1 1 calc R . .
C12S C 0.8414(8) 0.6351(4) 0.2949(7) 0.093(3) Uani 1 1 d . . .
H12S H 0.8337 0.6454 0.3416 0.112 Uiso 1 1 calc R . .
C13S C 0.0255(13) 0.6200(10) 0.4917(14) 0.283(16) Uani 1 1 d . . .
H13A H 0.0501 0.6186 0.4506 0.424 Uiso 1 1 calc R . .
H13B H 0.0203 0.6485 0.5051 0.424 Uiso 1 1 calc R . .
H13C H -0.0258 0.6075 0.4717 0.424 Uiso 1 1 calc R . .
C14S C 0.1497(6) 0.5903(4) 0.5596(7) 0.097(3) Uani 1 1 d . . .
H14A H 0.1843 0.5786 0.6093 0.145 Uiso 1 1 calc R . .
H14B H 0.1711 0.6161 0.5491 0.145 Uiso 1 1 calc R . .
H14C H 0.1447 0.5714 0.5156 0.145 Uiso 1 1 calc R . .
C15S C 0.0417(15) 0.5797(6) 0.6009(17) 0.269(18) Uani 1 1 d . . .
H15S H 0.0725 0.5624 0.6417 0.323 Uiso 1 1 calc R . .
C16S C 0.7792(15) 0.3110(6) 0.0612(16) 0.201(9) Uani 1 1 d . . .
H16A H 0.8031 0.2988 0.0242 0.241 Uiso 1 1 calc R . .
H16B H 0.8010 0.2976 0.1138 0.241 Uiso 1 1 calc R . .
C17S C 0.6967(14) 0.3058(7) 0.0310(16) 0.225(12) Uani 1 1 d . . .
H17A H 0.6772 0.3019 0.0755 0.337 Uiso 1 1 calc R . .
H17B H 0.6840 0.2819 -0.0039 0.337 Uiso 1 1 calc R . .
H17C H 0.6727 0.3299 0.0006 0.337 Uiso 1 1 calc R . .
C18S C 0.8761(12) 0.3662(9) 0.0960(13) 0.200(10) Uani 1 1 d . . .
H18A H 0.9003 0.3578 0.0562 0.240 Uiso 1 1 calc R . .
H18B H 0.9038 0.3527 0.1473 0.240 Uiso 1 1 calc R . .
C19S C 0.8799(11) 0.4115(6) 0.1059(14) 0.190(9) Uani 1 1 d . . .
H19A H 0.8298 0.4234 0.0758 0.285 Uiso 1 1 calc R . .
H19B H 0.9197 0.4224 0.0859 0.285 Uiso 1 1 calc R . .
H19C H 0.8928 0.4183 0.1625 0.285 Uiso 1 1 calc R . .
N6S N 0.9697(5) 0.4733(3) 0.8849(5) 0.083(2) Uani 1 1 d . . .
C20S C 0.8882(6) 0.4857(3) 0.8578(7) 0.093(3) Uani 1 1 d . . .
H20A H 0.8736 0.4941 0.9037 0.140 Uiso 1 1 calc R . .
H20B H 0.8558 0.4628 0.8310 0.140 Uiso 1 1 calc R . .
H20C H 0.8807 0.5085 0.8205 0.140 Uiso 1 1 calc R . .
C22S C 1.0180(7) 0.4913(5) 0.8521(7) 0.105(4) Uani 1 1 d . . .
H22S H 0.9970 0.5127 0.8156 0.125 Uiso 1 1 calc R . .
C21S C 0.9946(11) 0.4420(5) 0.9366(10) 0.181(8) Uani 1 1 d . . .
H21A H 0.9989 0.4175 0.9072 0.272 Uiso 1 1 calc R . .
H21B H 0.9577 0.4373 0.9648 0.272 Uiso 1 1 calc R . .
H21C H 1.0453 0.4487 0.9751 0.272 Uiso 1 1 calc R . .
O8S O 0.0203(8) 0.2901(5) 0.6271(12) 0.275(10) Uani 1 1 d . . .
O9S O 0.043(2) 0.3198(9) 0.9706(19) 0.64(4) Uani 1 1 d . . .

loop_
_atom_site_aniso_label
_atom_site_aniso_U_11
_atom_site_aniso_U_22
_atom_site_aniso_U_33
_atom_site_aniso_U_23
_atom_site_aniso_U_13
_atom_site_aniso_U_12
Fe1 0.0365(5) 0.0351(5) 0.0302(5) 0.0022(4) 0.0106(4) 0.0011(4)
Fe2 0.0377(5) 0.0346(5) 0.0293(5) -0.0006(4) 0.0107(4) 0.0001(4)
Fe3 0.0378(5) 0.0370(5) 0.0274(5) 0.0007(4) 0.0103(4) 0.0015(4)
Fe4 0.0373(5) 0.0340(5) 0.0277(5) 0.0002(4) 0.0115(4) 0.0004(4)
N1 0.029(3) 0.038(3) 0.047(4) -0.008(3) 0.016(3) -0.001(3)
C1' 0.029(3) 0.038(3) 0.047(4) -0.008(3) 0.016(3) -0.001(3)
N2 0.047(4) 0.033(3) 0.022(3) 0.001(2) 0.010(3) 0.005(3)
C2' 0.047(4) 0.033(3) 0.022(3) 0.001(2) 0.010(3) 0.005(3)
N3 0.048(4) 0.040(4) 0.028(3) 0.001(3) 0.010(3) 0.006(3)
C3' 0.048(4) 0.040(4) 0.028(3) 0.001(3) 0.010(3) 0.006(3)
N4 0.037(4) 0.037(3) 0.043(4) -0.007(3) 0.016(3) -0.004(3)
C4' 0.037(4) 0.037(3) 0.043(4) -0.007(3) 0.016(3) -0.004(3)
N5 0.033(3) 0.046(4) 0.029(3) 0.003(3) 0.008(3) -0.005(3)
C5' 0.033(3) 0.046(4) 0.029(3) 0.003(3) 0.008(3) -0.005(3)
N6 0.032(3) 0.044(4) 0.023(3) 0.001(3) 0.006(2) -0.001(3)
C6' 0.032(3) 0.044(4) 0.023(3) 0.001(3) 0.006(2) -0.001(3)
N7 0.040(3) 0.043(3) 0.029(3) 0.000(2) 0.019(3) 0.000(3)
N8 0.053(4) 0.052(4) 0.036(3) 0.006(3) 0.023(3) 0.004(3)
N9 0.045(3) 0.035(3) 0.033(3) -0.001(2) 0.014(3) 0.001(2)
N10 0.056(4) 0.051(4) 0.044(3) -0.004(3) 0.028(3) 0.007(3)
N11 0.029(3) 0.042(3) 0.043(3) 0.006(3) 0.019(3) 0.000(2)
N12 0.040(4) 0.060(4) 0.053(4) 0.008(3) 0.028(3) 0.003(3)
N13 0.040(3) 0.035(3) 0.038(3) -0.001(3) 0.011(3) 0.001(2)
N14 0.048(4) 0.046(4) 0.058(4) 0.004(3) 0.007(3) 0.011(3)
N15 0.050(4) 0.040(3) 0.033(3) 0.006(3) 0.009(3) 0.002(3)
N16 0.056(4) 0.051(4) 0.052(4) 0.007(3) 0.000(3) -0.002(3)
N17 0.030(3) 0.043(3) 0.035(3) -0.001(3) 0.006(2) 0.000(2)
N18 0.040(4) 0.052(4) 0.049(4) -0.003(3) 0.003(3) 0.010(3)
N19 0.043(3) 0.034(3) 0.031(3) -0.003(2) 0.008(3) 0.000(2)
N20 0.071(4) 0.032(3) 0.051(4) 0.004(3) 0.017(3) -0.001(3)
N21 0.036(3) 0.036(3) 0.032(3) 0.006(2) 0.011(2) -0.005(2)
N22 0.057(4) 0.048(4) 0.050(4) 0.005(3) 0.020(3) -0.009(3)
N23 0.050(4) 0.043(3) 0.034(3) 0.009(3) 0.012(3) 0.005(3)
N24 0.070(4) 0.040(3) 0.046(4) 0.012(3) 0.021(3) 0.005(3)
N25 0.036(3) 0.042(3) 0.026(3) 0.001(2) 0.010(2) 0.005(2)
N26 0.044(3) 0.060(4) 0.032(3) -0.003(3) 0.009(3) 0.007(3)
N27 0.035(3) 0.038(3) 0.032(3) -0.002(2) 0.009(3) -0.003(2)
N28 0.042(4) 0.053(4) 0.044(4) -0.009(3) 0.008(3) -0.007(3)
N29 0.040(3) 0.038(3) 0.031(3) -0.001(2) 0.009(3) -0.001(3)
N30 0.048(4) 0.048(4) 0.041(3) -0.010(3) 0.012(3) -0.004(3)
C1 0.035(3) 0.039(3) 0.043(4) -0.005(3) 0.018(3) 0.001(3)
N1' 0.035(3) 0.039(3) 0.043(4) -0.005(3) 0.018(3) 0.001(3)
C2 0.052(4) 0.033(3) 0.025(3) 0.003(3) 0.015(3) 0.004(3)
N2' 0.052(4) 0.033(3) 0.025(3) 0.003(3) 0.015(3) 0.004(3)
C3 0.032(3) 0.050(4) 0.027(3) 0.008(3) 0.010(3) 0.001(3)
N3' 0.032(3) 0.050(4) 0.027(3) 0.008(3) 0.010(3) 0.001(3)
C4 0.050(4) 0.033(3) 0.030(3) -0.001(3) 0.010(3) 0.003(3)
N4' 0.050(4) 0.033(3) 0.030(3) -0.001(3) 0.010(3) 0.003(3)
C5 0.034(3) 0.035(3) 0.046(4) -0.007(3) 0.016(3) -0.005(3)
N5' 0.034(3) 0.035(3) 0.046(4) -0.007(3) 0.016(3) -0.005(3)
C6 0.035(3) 0.052(4) 0.029(3) 0.009(3) 0.011(3) -0.005(3)
N6' 0.035(3) 0.052(4) 0.029(3) 0.009(3) 0.011(3) -0.005(3)
C7 0.053(5) 0.047(4) 0.038(4) 0.009(3) 0.015(3) 0.008(3)
C8 0.064(5) 0.063(5) 0.037(4) 0.014(4) 0.014(4) 0.015(4)
C9 0.074(6) 0.066(5) 0.032(4) 0.008(4) 0.025(4) -0.007(4)
C10 0.061(5) 0.050(5) 0.042(4) 0.002(4) 0.010(4) 0.008(4)
C11 0.079(6) 0.048(5) 0.079(6) 0.003(4) 0.031(5) 0.016(4)
C12 0.084(6) 0.058(5) 0.068(6) -0.010(4) 0.041(5) 0.017(5)
C13 0.042(4) 0.058(5) 0.054(5) 0.003(4) 0.008(4) -0.003(4)
C14 0.052(5) 0.077(6) 0.070(6) 0.011(5) 0.020(4) -0.010(4)
C15 0.038(5) 0.074(6) 0.077(6) 0.011(5) 0.030(4) 0.000(4)
C16 0.072(5) 0.045(4) 0.046(4) -0.006(4) 0.017(4) -0.006(4)
C17 0.080(7) 0.051(5) 0.080(6) -0.015(5) 0.027(5) 0.006(5)
C18 0.081(7) 0.050(5) 0.094(7) -0.004(5) 0.026(6) 0.020(5)
C19 0.081(6) 0.057(5) 0.038(4) 0.004(4) 0.015(4) -0.012(4)
C20 0.112(9) 0.088(7) 0.049(5) 0.009(5) 0.018(6) -0.029(6)
C21 0.091(7) 0.066(6) 0.049(5) 0.030(4) -0.009(5) -0.011(5)
C22 0.051(5) 0.046(4) 0.049(4) 0.000(3) 0.017(4) -0.001(3)
C23 0.046(5) 0.077(6) 0.073(6) -0.001(5) 0.024(4) -0.019(4)
C24 0.033(4) 0.073(6) 0.073(6) 0.001(5) 0.011(4) 0.000(4)
C25 0.060(5) 0.052(5) 0.048(4) -0.009(4) 0.016(4) 0.005(4)
C26 0.075(6) 0.066(6) 0.059(5) -0.021(5) 0.014(5) 0.010(5)
C27 0.086(6) 0.040(5) 0.069(6) -0.015(4) 0.016(5) 0.003(4)
C28 0.044(5) 0.067(5) 0.046(4) 0.001(4) 0.017(4) 0.004(4)
C29 0.043(5) 0.089(7) 0.059(5) -0.002(5) 0.012(4) 0.004(5)
C30 0.057(6) 0.080(6) 0.073(6) -0.002(5) 0.029(5) -0.015(5)
C31 0.077(6) 0.054(5) 0.039(4) 0.002(4) 0.015(4) 0.010(4)
C32 0.125(9) 0.082(7) 0.025(4) 0.007(4) 0.011(5) 0.008(6)
C33 0.113(8) 0.056(5) 0.051(5) 0.023(4) 0.031(5) 0.015(5)
C34 0.053(5) 0.056(5) 0.042(4) 0.009(4) 0.020(4) 0.012(4)
C35 0.068(5) 0.062(5) 0.048(5) 0.018(4) 0.025(4) 0.019(4)
C36 0.058(5) 0.093(7) 0.022(4) 0.010(4) 0.014(3) 0.023(5)
C37 0.048(5) 0.053(4) 0.045(4) 0.005(3) 0.019(4) 0.001(4)
C38 0.057(5) 0.068(5) 0.072(6) 0.003(5) 0.031(5) -0.001(4)
C39 0.045(5) 0.074(6) 0.059(5) -0.010(4) 0.012(4) -0.011(4)
C40 0.056(5) 0.046(4) 0.045(4) 0.004(4) 0.020(4) 0.002(4)
C41 0.062(5) 0.046(5) 0.072(6) -0.004(4) 0.031(5) 0.003(4)
C42 0.079(6) 0.044(5) 0.058(5) -0.016(4) 0.025(5) -0.004(4)
B1 0.055(5) 0.061(6) 0.047(5) 0.000(4) 0.032(5) 0.003(4)
B2 0.043(5) 0.057(6) 0.064(6) 0.009(5) 0.001(5) 0.017(4)
B3 0.074(7) 0.040(5) 0.061(6) 0.008(4) 0.024(5) -0.011(5)
B4 0.053(6) 0.064(6) 0.036(5) -0.016(4) 0.008(4) -0.010(5)
O1S 0.132(6) 0.071(4) 0.063(4) 0.010(4) 0.012(4) 0.002(4)
O2S 0.219(14) 0.234(15) 0.200(13) 0.105(12) 0.080(11) 0.039(12)
O3S 0.254(17) 0.157(12) 0.38(2) -0.013(14) 0.188(17) -0.059(12)
O4S 0.101(7) 0.143(8) 0.155(9) -0.024(7) 0.019(6) 0.014(6)
O5S 0.212(14) 0.204(13) 0.299(18) 0.110(12) 0.177(14) 0.064(10)
O6S 0.159(11) 0.164(11) 0.152(9) -0.022(8) 0.091(8) 0.013(8)
O7S 0.077(6) 0.194(10) 0.104(6) 0.001(6) 0.026(5) 0.013(6)
N1S 0.079(5) 0.055(4) 0.049(4) 0.000(3) 0.019(4) 0.002(4)
N2S 0.144(9) 0.101(8) 0.082(7) 0.010(6) 0.026(6) 0.055(7)
N3S 0.159(11) 0.056(6) 0.108(8) 0.006(5) 0.000(7) -0.004(6)
N4S 0.069(5) 0.077(5) 0.057(4) -0.001(4) 0.019(4) 0.012(4)
N5S 0.069(6) 0.095(7) 0.121(8) 0.003(6) 0.039(6) 0.020(5)
C1S 0.104(7) 0.065(6) 0.048(5) 0.009(4) 0.029(5) 0.011(5)
C2S 0.101(9) 0.103(9) 0.094(8) 0.009(7) 0.011(7) -0.032(7)
C3S 0.092(7) 0.068(6) 0.053(5) -0.011(5) 0.026(5) -0.007(5)
C4S 0.117(9) 0.086(7) 0.089(8) 0.024(6) 0.032(7) 0.028(7)
C5S 0.20(2) 0.121(15) 0.35(3) 0.050(18) 0.07(2) 0.020(14)
C6S 0.208(19) 0.136(14) 0.157(17) 0.073(13) 0.075(15) 0.077(13)
C7S 0.217(19) 0.156(15) 0.124(12) -0.055(12) 0.042(12) -0.044(13)
C8S 1.27(14) 0.39(5) 0.29(4) -0.18(4) -0.44(7) 0.56(8)
C9S 0.28(3) 0.093(15) 1.17(13) -0.21(4) 0.44(6) -0.108(18)
C10S 0.126(10) 0.091(8) 0.075(7) -0.011(6) 0.027(7) -0.007(7)
C11S 0.087(8) 0.098(8) 0.092(8) 0.021(6) 0.041(6) 0.018(6)
C12S 0.091(9) 0.102(9) 0.083(8) -0.006(6) 0.022(7) 0.031(7)
C13S 0.18(2) 0.48(5) 0.20(2) 0.02(3) 0.074(19) 0.09(3)
C14S 0.080(7) 0.104(8) 0.111(9) -0.007(7) 0.039(7) 0.016(6)
C15S 0.28(3) 0.20(2) 0.47(4) 0.20(2) 0.32(3) 0.157(19)
C16S 0.22(2) 0.123(15) 0.29(3) -0.013(16) 0.13(2) 0.038(16)
C17S 0.19(2) 0.20(2) 0.35(3) -0.06(2) 0.17(2) 0.016(17)
C18S 0.115(15) 0.29(3) 0.19(2) 0.02(2) 0.044(14) 0.056(18)
C19S 0.149(16) 0.126(14) 0.27(3) 0.000(16) 0.037(16) -0.017(12)
N6S 0.083(6) 0.091(6) 0.072(5) -0.006(5) 0.021(5) -0.002(5)
C20S 0.064(7) 0.096(8) 0.133(10) -0.018(7) 0.050(7) -0.001(5)
C22S 0.075(8) 0.158(12) 0.075(7) 0.001(7) 0.017(6) 0.003(8)
C21S 0.214(19) 0.132(13) 0.149(15) 0.049(12) -0.005(13) -0.057(13)
O8S 0.135(10) 0.203(14) 0.40(2) -0.097(15) -0.033(12) 0.043(9)
O9S 0.66(6) 0.36(3) 0.47(4) 0.14(3) -0.39(4) -0.21(3)

loop_
_atom_type_symbol
_atom_type_description
_atom_type_scat_dispersion_real
_atom_type_scat_dispersion_imag
_atom_type_scat_source
C C 0.0033 0.0016 'International Tables Vol C Tables 4.2.6.8 and 6.1.1.4'
H H 0.0000 0.0000 'International Tables Vol C Tables 4.2.6.8 and 6.1.1.4'
B B 0.0013 0.0007 'International Tables Vol C Tables 4.2.6.8 and 6.1.1.4'
N N 0.0061 0.0033 'International Tables Vol C Tables 4.2.6.8 and 6.1.1.4'
Fe Fe 0.3463 0.8444 'International Tables Vol C Tables 4.2.6.8 and 6.1.1.4'
O O 0.0106 0.0060 'International Tables Vol C Tables 4.2.6.8 and 6.1.1.4'

loop_
_geom_angle_atom_site_label_1
_geom_angle_atom_site_label_2
_geom_angle_atom_site_label_3
_geom_angle
_geom_angle_site_symmetry_1
_geom_angle_site_symmetry_3
_geom_angle_publ_flag
C3 Fe1 C1 93.0(2) . . ?
C3 Fe1 C2 92.7(2) . . ?
C1 Fe1 C2 92.9(2) . . ?
C3 Fe1 N7 90.6(2) . . ?
C1 Fe1 N7 176.2(2) . . ?
C2 Fe1 N7 88.4(2) . . ?
C3 Fe1 N9 174.5(2) . . ?
C1 Fe1 N9 90.6(2) . . ?
C2 Fe1 N9 91.4(2) . . ?
N7 Fe1 N9 85.8(2) . . ?
C3 Fe1 N11 90.9(2) . . ?
C1 Fe1 N11 92.9(2) . . ?
C2 Fe1 N11 173.0(2) . . ?
N7 Fe1 N11 85.5(2) . . ?
N9 Fe1 N11 84.7(2) . . ?
N5 Fe2 N3 92.5(2) . . ?
N5 Fe2 N1 92.6(2) . . ?
N3 Fe2 N1 92.4(2) . . ?
N5 Fe2 N13 173.8(2) . . ?
N3 Fe2 N13 91.7(2) . . ?
N1 Fe2 N13 91.7(2) . . ?
N5 Fe2 N17 89.8(2) . . ?
N3 Fe2 N17 176.4(2) . . ?
N1 Fe2 N17 90.2(2) . . ?
N13 Fe2 N17 85.8(2) . . ?
N5 Fe2 N15 90.4(2) . . ?
N3 Fe2 N15 91.4(2) . . ?
N1 Fe2 N15 175.0(2) . . ?
N13 Fe2 N15 85.0(2) . . ?
N17 Fe2 N15 85.8(2) . . ?
C5 Fe3 C4 93.2(2) . . ?
C5 Fe3 C6 91.9(2) . . ?
C4 Fe3 C6 92.4(2) . . ?
C5 Fe3 N19 91.4(2) . . ?
C4 Fe3 N19 91.0(2) . . ?
C6 Fe3 N19 175.1(2) . . ?
C5 Fe3 N21 88.9(2) . . ?
C4 Fe3 N21 176.0(2) . . ?
C6 Fe3 N21 90.9(2) . . ?
N19 Fe3 N21 85.6(2) . . ?
C5 Fe3 N23 173.2(2) . . ?
C4 Fe3 N23 92.3(2) . . ?
C6 Fe3 N23 91.8(2) . . ?
N19 Fe3 N23 84.6(2) . . ?
N21 Fe3 N23 85.4(2) . . ?
N6 Fe4 N4 92.9(2) . . ?
N6 Fe4 N2 91.9(2) . . ?
N4 Fe4 N2 91.1(2) . . ?
N6 Fe4 N29 174.7(2) . . ?
N4 Fe4 N29 91.3(2) . . ?
N2 Fe4 N29 91.2(2) . . ?
N6 Fe4 N27 91.3(2) . . ?
N4 Fe4 N27 91.7(2) . . ?
N2 Fe4 N27 175.6(2) . . ?
N29 Fe4 N27 85.4(2) . . ?
N6 Fe4 N25 90.4(2) . . ?
N4 Fe4 N25 175.2(2) . . ?
N2 Fe4 N25 92.2(2) . . ?
N29 Fe4 N25 85.2(2) . . ?
N27 Fe4 N25 84.8(2) . . ?
C1 N1 Fe2 176.6(6) . . ?
C2 N2 Fe4 175.3(5) . . ?
C4 N3 Fe2 176.0(6) . . ?
C5 N4 Fe4 177.1(6) . . ?
C6' N5 N6 0.0(7) 3_666 3_666 ?
C6' N5 Fe2 177.9(5) 3_666 . ?
N6 N5 Fe2 177.9(5) 3_666 . ?
C5' N6 N5 0.0(8) 3_666 3_666 ?
C5' N6 Fe4 178.0(5) 3_666 . ?
N5 N6 Fe4 178.0(5) 3_666 . ?
C7 N7 N8 106.9(5) . . ?
C7 N7 Fe1 132.2(4) . . ?
N8 N7 Fe1 120.9(4) . . ?
C9 N8 N7 108.3(6) . . ?
C9 N8 B1 133.0(6) . . ?
N7 N8 B1 118.7(5) . . ?
C10 N9 N10 106.6(5) . . ?
C10 N9 Fe1 132.7(5) . . ?
N10 N9 Fe1 120.6(4) . . ?
C12 N10 N9 109.4(6) . . ?
C12 N10 B1 132.3(6) . . ?
N9 N10 B1 118.2(5) . . ?
C13 N11 N12 106.6(5) . . ?
C13 N11 Fe1 133.3(5) . . ?
N12 N11 Fe1 120.0(4) . . ?
C15 N12 N11 109.0(6) . . ?
C15 N12 B1 131.9(7) . . ?
N11 N12 B1 119.1(5) . . ?
C16 N13 N14 107.1(6) . . ?
C16 N13 Fe2 132.8(5) . . ?
N14 N13 Fe2 120.0(4) . . ?
C18 N14 N13 108.5(6) . . ?
C18 N14 B2 132.0(7) . . ?
N13 N14 B2 119.5(6) . . ?
C19 N15 N16 107.2(6) . . ?
C19 N15 Fe2 132.5(5) . . ?
N16 N15 Fe2 120.2(4) . . ?
C21 N16 N15 108.7(7) . . ?
C21 N16 B2 132.5(8) . . ?
N15 N16 B2 118.7(6) . . ?
C22 N17 N18 106.3(5) . . ?
C22 N17 Fe2 132.5(5) . . ?
N18 N17 Fe2 121.2(4) . . ?
C24 N18 N17 109.9(6) . . ?
C24 N18 B2 132.1(7) . . ?
N17 N18 B2 118.0(6) . . ?
C25 N19 N20 105.8(6) . . ?
C25 N19 Fe3 132.7(5) . . ?
N20 N19 Fe3 121.5(4) . . ?
C27 N20 N19 110.1(7) . . ?
C27 N20 B3 131.4(7) . . ?
N19 N20 B3 118.5(6) . . ?
C28 N21 N22 106.2(6) . . ?
C28 N21 Fe3 133.1(5) . . ?
N22 N21 Fe3 120.7(4) . . ?
C30 N22 N21 109.5(6) . . ?
C30 N22 B3 131.6(7) . . ?
N21 N22 B3 118.9(6) . . ?
C31 N23 N24 105.7(6) . . ?
C31 N23 Fe3 133.8(5) . . ?
N24 N23 Fe3 120.2(4) . . ?
C33 N24 N23 108.9(7) . . ?
C33 N24 B3 131.8(7) . . ?
N23 N24 B3 119.3(6) . . ?
C34 N25 N26 106.6(5) . . ?
C34 N25 Fe4 132.4(5) . . ?
N26 N25 Fe4 120.9(4) . . ?
C36 N26 N25 108.3(6) . . ?
C36 N26 B4 132.6(7) . . ?
N25 N26 B4 118.9(5) . . ?
C37 N27 N28 105.8(5) . . ?
C37 N27 Fe4 133.7(5) . . ?
N28 N27 Fe4 120.5(4) . . ?
C39 N28 N27 109.1(6) . . ?
C39 N28 B4 131.8(6) . . ?
N27 N28 B4 119.0(6) . . ?
C40 N29 N30 106.6(6) . . ?
C40 N29 Fe4 132.8(5) . . ?
N30 N29 Fe4 120.7(4) . . ?
C42 N30 N29 109.4(6) . . ?
C42 N30 B4 131.2(6) . . ?
N29 N30 B4 119.4(6) . . ?
N1 C1 Fe1 176.8(6) . . ?
N2 C2 Fe1 176.7(6) . . ?
N6' C3 C6 0.0(8) 3_666 3_666 ?
N6' C3 Fe1 179.6(6) 3_666 . ?
C6 C3 Fe1 179.6(6) 3_666 . ?
N3 C4 Fe3 177.5(6) . . ?
N4 C5 Fe3 177.8(6) . . ?
N3' C6 C3 0.0(8) 3_666 3_666 ?
N3' C6 Fe3 177.0(5) 3_666 . ?
C3 C6 Fe3 177.0(5) 3_666 . ?
N7 C7 C8 110.1(6) . . ?
C9 C8 C7 105.8(7) . . ?
C8 C9 N8 108.9(6) . . ?
N9 C10 C11 110.1(7) . . ?
C12 C11 C10 104.8(7) . . ?
N10 C12 C11 109.1(7) . . ?
N11 C13 C14 110.6(7) . . ?
C15 C14 C13 104.3(8) . . ?
N12 C15 C14 109.4(7) . . ?
N13 C16 C17 110.5(8) . . ?
C18 C17 C16 104.7(8) . . ?
N14 C18 C17 109.1(8) . . ?
N15 C19 C20 110.5(9) . . ?
C21 C20 C19 104.1(8) . . ?
N16 C21 C20 109.4(9) . . ?
N17 C22 C23 110.2(7) . . ?
C24 C23 C22 105.9(7) . . ?
N18 C24 C23 107.7(7) . . ?
N19 C25 C26 110.2(8) . . ?
C27 C26 C25 104.5(8) . . ?
N20 C27 C26 109.4(8) . . ?
N21 C28 C29 111.3(7) . . ?
C28 C29 C30 104.8(7) . . ?
N22 C30 C29 108.3(8) . . ?
N23 C31 C32 111.7(8) . . ?
C33 C32 C31 104.5(7) . . ?
N24 C33 C32 109.1(8) . . ?
N25 C34 C35 110.1(7) . . ?
C36 C35 C34 105.3(7) . . ?
C35 C36 N26 109.6(7) . . ?
N27 C37 C38 111.4(7) . . ?
C39 C38 C37 104.7(7) . . ?
N28 C39 C38 108.9(7) . . ?
N29 C40 C41 110.6(7) . . ?
C42 C41 C40 105.2(7) . . ?
C41 C42 N30 108.1(7) . . ?
N12 B1 N8 109.1(6) . . ?
N12 B1 N10 107.5(6) . . ?
N8 B1 N10 108.1(6) . . ?
N14 B2 N18 108.8(7) . . ?
N14 B2 N16 107.7(7) . . ?
N18 B2 N16 107.8(7) . . ?
N24 B3 N20 109.4(7) . . ?
N24 B3 N22 107.0(7) . . ?
N20 B3 N22 106.9(6) . . ?
N28 B4 N30 107.6(6) . . ?
N28 B4 N26 107.4(6) . . ?
N30 B4 N26 108.1(6) . . ?
C18S O6S C16S 115.0(17) . . ?
C3S N1S C1S 122.0(8) . . ?
C3S N1S C2S 119.0(8) . . ?
C1S N1S C2S 118.9(8) . . ?
C6S N2S C4S 124.9(13) . . ?
C6S N2S C5S 114.5(15) . . ?
C4S N2S C5S 118.8(13) . . ?
C9S N3S C7S 127(3) . . ?
C9S N3S C8S 117(3) . . ?
C7S N3S C8S 116(2) . . ?
C12S N4S C10S 120.9(9) . . ?
C12S N4S C11S 120.2(9) . . ?
C10S N4S C11S 119.0(9) . . ?
C15S N5S C14S 131.6(14) . . ?
C15S N5S C13S 115.3(17) . . ?
C14S N5S C13S 108.1(12) . . ?
O1S C3S N1S 126.5(9) . . ?
N2S C6S O2S 131(2) . . ?
N3S C9S O3S 126(5) . . ?
O4S C12S N4S 123.9(11) . . ?
N5S C15S O5S 131(2) . . ?
C17S C16S O6S 107.3(17) . . ?
O6S C18S C19S 107.0(16) . . ?
C22S N6S C21S 120.3(13) . . ?
C22S N6S C20S 118.7(10) . . ?
C21S N6S C20S 120.8(12) . . ?
O7S C22S N6S 127.2(13) . . ?

loop_
_geom_bond_atom_site_label_1
_geom_bond_atom_site_label_2
_geom_bond_distance
_geom_bond_site_symmetry_2
_geom_bond_publ_flag
Fe1 C3 1.948(7) . ?
Fe1 C1 1.952(7) . ?
Fe1 C2 1.958(7) . ?
Fe1 N7 2.068(5) . ?
Fe1 N9 2.074(5) . ?
Fe1 N11 2.085(5) . ?
Fe2 N5 1.951(7) . ?
Fe2 N3 1.957(7) . ?
Fe2 N1 1.957(7) . ?
Fe2 N13 2.064(5) . ?
Fe2 N17 2.072(5) . ?
Fe2 N15 2.075(5) . ?
Fe3 C5 1.955(7) . ?
Fe3 C4 1.958(7) . ?
Fe3 C6 1.955(7) . ?
Fe3 N19 2.064(5) . ?
Fe3 N21 2.066(5) . ?
Fe3 N23 2.076(5) . ?
Fe4 N6 1.945(6) . ?
Fe4 N4 1.947(7) . ?
Fe4 N2 1.957(7) . ?
Fe4 N29 2.062(5) . ?
Fe4 N27 2.074(5) . ?
Fe4 N25 2.075(5) . ?
N1 C1 1.128(8) . ?
N2 C2 1.129(8) . ?
N3 C4 1.128(8) . ?
N4 C5 1.131(8) . ?
N5 C6' 1.136(8) 3_666 ?
N5 N6 1.136(8) 3_666 ?
N6 C5' 1.136(8) 3_666 ?
N6 N5 1.136(8) 3_666 ?
N7 C7 1.332(8) . ?
N7 N8 1.362(7) . ?
N8 C9 1.354(9) . ?
N8 B1 1.527(11) . ?
N9 C10 1.330(9) . ?
N9 N10 1.375(7) . ?
N10 C12 1.337(10) . ?
N10 B1 1.543(11) . ?
N11 C13 1.313(9) . ?
N11 N12 1.368(7) . ?
N12 C15 1.334(9) . ?
N12 B1 1.527(11) . ?
N13 C16 1.330(9) . ?
N13 N14 1.369(8) . ?
N14 C18 1.353(10) . ?
N14 B2 1.522(12) . ?
N15 C19 1.321(9) . ?
N15 N16 1.364(8) . ?
N16 C21 1.351(10) . ?
N16 B2 1.548(12) . ?
N17 C22 1.323(9) . ?
N17 N18 1.362(8) . ?
N18 C24 1.336(9) . ?
N18 B2 1.537(12) . ?
N19 C25 1.350(9) . ?
N19 N20 1.357(8) . ?
N20 C27 1.342(10) . ?
N20 B3 1.535(12) . ?
N21 C28 1.330(9) . ?
N21 N22 1.366(8) . ?
N22 C30 1.337(10) . ?
N22 B3 1.545(12) . ?
N23 C31 1.325(9) . ?
N23 N24 1.369(8) . ?
N24 C33 1.346(10) . ?
N24 B3 1.525(11) . ?
N25 C34 1.344(9) . ?
N25 N26 1.360(7) . ?
N26 C36 1.358(9) . ?
N26 B4 1.532(11) . ?
N27 C37 1.337(9) . ?
N27 N28 1.369(7) . ?
N28 C39 1.350(9) . ?
N28 B4 1.529(11) . ?
N29 C40 1.324(9) . ?
N29 N30 1.362(7) . ?
N30 C42 1.361(9) . ?
N30 B4 1.533(11) . ?
C3 N6' 1.141(8) 3_666 ?
C3 C6 1.141(8) 3_666 ?
C6 N3' 1.141(8) 3_666 ?
C6 C3 1.141(8) 3_666 ?
C7 C8 1.375(10) . ?
C8 C9 1.350(11) . ?
C10 C11 1.405(11) . ?
C11 C12 1.370(12) . ?
C13 C14 1.398(11) . ?
C14 C15 1.359(12) . ?
C16 C17 1.392(11) . ?
C17 C18 1.375(13) . ?
C19 C20 1.409(13) . ?
C20 C21 1.366(14) . ?
C22 C23 1.379(10) . ?
C23 C24 1.366(12) . ?
C25 C26 1.404(11) . ?
C26 C27 1.360(12) . ?
C28 C29 1.368(11) . ?
C29 C30 1.386(12) . ?
C31 C32 1.376(12) . ?
C32 C33 1.362(13) . ?
C34 C35 1.385(11) . ?
C35 C36 1.345(12) . ?
C37 C38 1.378(11) . ?
C38 C39 1.371(11) . ?
C40 C41 1.397(11) . ?
C41 C42 1.362(11) . ?
O1S C3S 1.234(11) . ?
O2S C6S 1.243(17) . ?
O3S C9S 1.39(4) . ?
O4S C12S 1.223(13) . ?
O5S C15S 1.31(2) . ?
O6S C18S 1.43(2) . ?
O6S C16S 1.44(2) . ?
O7S C22S 1.250(13) . ?
N1S C3S 1.314(11) . ?
N1S C1S 1.442(10) . ?
N1S C2S 1.437(12) . ?
N2S C6S 1.24(2) . ?
N2S C4S 1.409(13) . ?
N2S C5S 1.47(2) . ?
N3S C9S 1.07(3) . ?
N3S C7S 1.401(17) . ?
N3S C8S 1.46(4) . ?
N4S C12S 1.304(14) . ?
N4S C10S 1.431(12) . ?
N4S C11S 1.435(11) . ?
N5S C15S 1.130(17) . ?
N5S C14S 1.399(12) . ?
N5S C13S 1.51(2) . ?
C16S C17S 1.41(3) . ?
C18S C19S 1.47(3) . ?
N6S C22S 1.322(14) . ?
N6S C21S 1.327(15) . ?
N6S C20S 1.440(12) . ?
